data_4347211
loop_
_publ_author_name
'Fliedel, Christophe'
'Rosa, Vitor'
'Vileno, Bertrand'
'Parizel, Nathalie'
'Choua, Sylvie'
'Gourlaouen, Christophe'
'Rosa, Patrick'
'Turek, Philippe'
'Braunstein, Pierre'

_publ_section_title
;
 Zwitterionic Cobalt Complexes with
 Bis(diphenylphosphino)(N-thioether)amine Assembling Ligands: Structural,
 EPR, Magnetic, and Computational Studies.
;
_journal_issue 9
_journal_name_full 'Inorganic chemistry'
_journal_page_first 4183
_journal_page_last 4198
_journal_paper_doi 10.1021/acs.inorgchem.5b02889
_journal_volume 55
_journal_year 2016
_chemical_formula_moiety 'C56 H58 Cl Co N2 P4 S2, F6 P, C H2 Cl2'
_chemical_formula_sum 'C57 H60 Cl3 Co F6 N2 P5 S2'
_chemical_formula_weight 1271.32
_space_group_crystal_system monoclinic
_space_group_IT_number 15
_space_group_name_Hall '-C 2yc'
_space_group_name_H-M_alt 'C 1 2/c 1'
_atom_sites_solution_hydrogens geom
_atom_sites_solution_primary direct
_atom_sites_solution_secondary difmap
_audit_creation_method SHELXL-2013
_cell_angle_alpha 90
_cell_angle_beta 106.959(2)
_cell_angle_gamma 90
_cell_formula_units_Z 8
_cell_length_a 44.4062(17)
_cell_length_b 13.0561(6)
_cell_length_c 22.6438(5)
_cell_measurement_reflns_used 11460
_cell_measurement_temperature 173(2)
_cell_measurement_theta_max 26.373
_cell_measurement_theta_min 0.998
_cell_volume 12557.3(8)
_computing_cell_refinement 'HKL Scalepack (Otwinowski & Minor 1997)'
_computing_data_collection 'Collect (Nonius B.V., 1998)'
_computing_data_reduction 'HKL Denzo & Scalepack (Otwinowski & Minor 1997)'
_computing_molecular_graphics 'Mercury (Macrae et al., 2008)'
_computing_publication_material 'PLATON (Spek, 2009)'
_computing_structure_refinement 'SHELXL-2013 (Sheldrick, 2013)'
_computing_structure_solution 'SHELXS-2013 (Sheldrick, 2013)'
_diffrn_ambient_temperature 173(2)
_diffrn_measured_fraction_theta_full 0.999
_diffrn_measured_fraction_theta_max 0.997
_diffrn_measurement_device_type KappaCCD
_diffrn_measurement_method 'phi and omega scans'
_diffrn_radiation_type MoK\a
_diffrn_radiation_wavelength 0.71073
_diffrn_reflns_av_R_equivalents 0.0407
_diffrn_reflns_av_unetI/netI 0.0813
_diffrn_reflns_Laue_measured_fraction_full 0.999
_diffrn_reflns_Laue_measured_fraction_max 0.997
_diffrn_reflns_limit_h_max 55
_diffrn_reflns_limit_h_min -55
_diffrn_reflns_limit_k_max 15
_diffrn_reflns_limit_k_min -16
_diffrn_reflns_limit_l_max 28
_diffrn_reflns_limit_l_min -28
_diffrn_reflns_number 21245
_diffrn_reflns_point_group_measured_fraction_full 0.999
_diffrn_reflns_point_group_measured_fraction_max 0.997
_diffrn_reflns_theta_full 25.242
_diffrn_reflns_theta_max 26.354
_diffrn_reflns_theta_min 1.632
_diffrn_source 'fine-focus sealed tube'
_exptl_absorpt_coefficient_mu 0.650
_exptl_absorpt_correction_type none
_exptl_crystal_colour red
_exptl_crystal_density_diffrn 1.345
_exptl_crystal_description block
_exptl_crystal_F_000 5240
_exptl_crystal_size_max 0.23
_exptl_crystal_size_mid 0.20
_exptl_crystal_size_min 0.20
_platon_squeeze_details
;
;
_refine_diff_density_max 2.419
_refine_diff_density_min -0.658
_refine_diff_density_rms 0.196
_refine_ls_extinction_coef 0.00188(18)
_refine_ls_extinction_expression Fc^*^=kFc[1+0.001xFc^2^\l^3^/sin(2\q)]^-1/4^
_refine_ls_extinction_method SHELXL
_refine_ls_goodness_of_fit_ref 1.021
_refine_ls_hydrogen_treatment constr
_refine_ls_matrix_type full
_refine_ls_number_parameters 694
_refine_ls_number_reflns 12792
_refine_ls_number_restraints 8
_refine_ls_restrained_S_all 1.025
_refine_ls_R_factor_all 0.1356
_refine_ls_R_factor_gt 0.0875
_refine_ls_shift/su_max 0.001
_refine_ls_shift/su_mean 0.000
_refine_ls_structure_factor_coef Fsqd
_refine_ls_weighting_details 'w=1/[\s^2^(Fo^2^)+(0.1792P)^2^] where P=(Fo^2^+2Fc^2^)/3'
_refine_ls_weighting_scheme calc
_refine_ls_wR_factor_gt 0.2473
_refine_ls_wR_factor_ref 0.2750
_reflns_Friedel_coverage 0.000
_reflns_number_gt 7484
_reflns_number_total 12792
_reflns_threshold_expression 'I > 2\s(I)'
_cod_data_source_file ic5b02889_si_002.cif
_cod_data_source_block pbvrcf100501a
_cod_original_sg_symbol_H-M 'C 2/c'
_cod_database_code 4347211
_shelx_space_group_comment
;
The symmetry employed for this shelxl refinement is uniquely defined
by the following loop, which should always be used as a source of
symmetry information in preference to the above space-group names.
They are only intended as comments.
;
_shelxl_version_number 2013-4

loop_
_space_group_symop_operation_xyz
'x, y, z'
'-x, y, -z+1/2'
'x+1/2, y+1/2, z'
'-x+1/2, y+1/2, -z+1/2'
'-x, -y, -z'
'x, -y, z-1/2'
'-x+1/2, -y+1/2, -z'
'x+1/2, -y+1/2, z-1/2'

loop_
_atom_site_label
_atom_site_type_symbol
_atom_site_fract_x
_atom_site_fract_y
_atom_site_fract_z
_atom_site_U_iso_or_equiv
_atom_site_adp_type
_atom_site_occupancy
_atom_site_site_symmetry_order
_atom_site_calc_flag
_atom_site_refinement_flags_posn
_atom_site_refinement_flags_adp
_atom_site_refinement_flags_occupancy
_atom_site_disorder_assembly
_atom_site_disorder_group
C1 C 0.67933(13) 1.2138(4) 0.9696(2) 0.0447(13) Uani 1 1 d . . . . .
H1A H 0.6935 1.1872 1.0088 0.054 Uiso 1 1 calc R U . . .
H1B H 0.6682 1.2739 0.9797 0.054 Uiso 1 1 calc R U . . .
C2 C 0.69952(13) 1.2497(4) 0.9290(3) 0.0479(14) Uani 1 1 d . . . . .
H2A H 0.7151 1.1961 0.9278 0.057 Uiso 1 1 calc R U . . .
H2B H 0.6860 1.2614 0.8864 0.057 Uiso 1 1 calc R U . . .
C3 C 0.71654(14) 1.3484(5) 0.9549(3) 0.0531(15) Uani 1 1 d . . . . .
H3A H 0.7273 1.3389 0.9994 0.064 Uiso 1 1 calc R U . . .
H3B H 0.7008 1.4037 0.9508 0.064 Uiso 1 1 calc R U . . .
C4 C 0.72094(18) 1.4135(6) 0.8405(3) 0.075(2) Uani 1 1 d . . . . .
H4A H 0.7138 1.3486 0.8193 0.112 Uiso 1 1 calc R U . . .
H4B H 0.7329 1.4520 0.8178 0.112 Uiso 1 1 calc R U . . .
H4C H 0.7027 1.4539 0.8425 0.112 Uiso 1 1 calc R U . . .
C5 C 0.69346(12) 1.0005(4) 0.8926(2) 0.0368(12) Uani 1 1 d . . . . .
C6 C 0.68506(15) 1.0088(5) 0.8294(2) 0.0515(15) Uani 1 1 d . . . . .
H6 H 0.6635 1.0127 0.8064 0.062 Uiso 1 1 calc R U . . .
C7 C 0.70802(18) 1.0114(6) 0.7992(3) 0.077(2) Uani 1 1 d . . . . .
H7 H 0.7021 1.0191 0.7556 0.092 Uiso 1 1 calc R U . . .
C8 C 0.73920(17) 1.0029(6) 0.8314(3) 0.071(2) Uani 1 1 d . . . . .
H8 H 0.7546 1.0030 0.8099 0.085 Uiso 1 1 calc R U . . .
C9 C 0.74804(15) 0.9945(5) 0.8929(3) 0.0552(16) Uani 1 1 d . . . . .
H9 H 0.7697 0.9897 0.9150 0.066 Uiso 1 1 calc R U . . .
C10 C 0.72531(13) 0.9926(4) 0.9248(2) 0.0409(13) Uani 1 1 d . . . . .
H10 H 0.7317 0.9860 0.9685 0.049 Uiso 1 1 calc R U . . .
C11 C 0.68008(12) 0.9539(4) 1.0055(2) 0.0388(12) Uani 1 1 d . . . . .
C12 C 0.67687(15) 1.0067(5) 1.0587(2) 0.0519(15) Uani 1 1 d . . . . .
H12 H 0.6649 1.0679 1.0550 0.062 Uiso 1 1 calc R U . . .
C13 C 0.69218(17) 0.9642(6) 1.1167(2) 0.068(2) Uani 1 1 d . . . . .
H13 H 0.6909 0.9993 1.1526 0.082 Uiso 1 1 calc R U . . .
C14 C 0.70857(17) 0.8765(6) 1.1237(3) 0.072(2) Uani 1 1 d . . . . .
H14 H 0.7190 0.8513 1.1639 0.087 Uiso 1 1 calc R U . . .
C15 C 0.71013(15) 0.8215(5) 1.0705(3) 0.0555(16) Uani 1 1 d . . . . .
H15 H 0.7204 0.7568 1.0745 0.067 Uiso 1 1 calc R U . . .
C16 C 0.69675(12) 0.8628(4) 1.0135(2) 0.0424(13) Uani 1 1 d . . . . .
H16 H 0.6989 0.8280 0.9782 0.051 Uiso 1 1 calc R U . . .
C17 C 0.62089(13) 1.2548(4) 0.8452(2) 0.0409(13) Uani 1 1 d . . . . .
C18 C 0.63031(18) 1.2390(5) 0.7933(2) 0.0622(18) Uani 1 1 d . . . . .
H18 H 0.6325 1.1707 0.7806 0.075 Uiso 1 1 calc R U . . .
C19 C 0.63672(19) 1.3194(5) 0.7588(3) 0.072(2) Uani 1 1 d . . . . .
H19 H 0.6433 1.3057 0.7232 0.086 Uiso 1 1 calc R U . . .
C20 C 0.63363(17) 1.4174(5) 0.7758(3) 0.0634(18) Uani 1 1 d . . . . .
H20 H 0.6371 1.4726 0.7513 0.076 Uiso 1 1 calc R U . . .
C21 C 0.62558(18) 1.4360(5) 0.8281(3) 0.072(2) Uani 1 1 d . . . . .
H21 H 0.6247 1.5049 0.8411 0.086 Uiso 1 1 calc R U . . .
C22 C 0.61855(16) 1.3572(5) 0.8632(3) 0.0567(16) Uani 1 1 d . . . . .
H22 H 0.6122 1.3721 0.8989 0.068 Uiso 1 1 calc R U . . .
C23 C 0.59505(13) 1.2025(4) 0.9419(2) 0.0400(12) Uani 1 1 d . . . . .
C24 C 0.56283(14) 1.2118(5) 0.9120(3) 0.0532(15) Uani 1 1 d . . . . .
H24 H 0.5546 1.1921 0.8700 0.064 Uiso 1 1 calc R U . . .
C25 C 0.54300(16) 1.2500(5) 0.9439(3) 0.0639(18) Uani 1 1 d . . . . .
H25 H 0.5211 1.2572 0.9237 0.077 Uiso 1 1 calc R U . . .
C26 C 0.55495(19) 1.2774(5) 1.0049(4) 0.070(2) Uani 1 1 d . . . . .
H26 H 0.5412 1.3018 1.0269 0.084 Uiso 1 1 calc R U . . .
C27 C 0.58618(18) 1.2699(5) 1.0338(3) 0.0634(18) Uani 1 1 d . . . . .
H27 H 0.5943 1.2911 1.0756 0.076 Uiso 1 1 calc R U . . .
C28 C 0.60620(15) 1.2320(5) 1.0032(2) 0.0540(15) Uani 1 1 d . . . . .
H28 H 0.6280 1.2259 1.0243 0.065 Uiso 1 1 calc R U . . .
C29 C 0.5676(2) 0.7126(6) 0.9111(4) 0.090(3) Uani 1 1 d . . . . .
H29A H 0.5628 0.7227 0.9508 0.108 Uiso 1 1 calc R U . . .
H29B H 0.5475 0.7220 0.8780 0.108 Uiso 1 1 calc R U . . .
C30 C 0.5765(2) 0.6111(6) 0.9091(5) 0.102(3) Uani 1 1 d . . . . .
H30A H 0.5925 0.5939 0.9485 0.122 Uiso 0.5 1 calc R U P A 1
H30B H 0.5864 0.6029 0.8755 0.122 Uiso 0.5 1 calc R U P A 1
H30C H 0.5825 0.6065 0.8704 0.122 Uiso 0.3 1 calc R U P B 2
H30D H 0.5965 0.6059 0.9428 0.122 Uiso 0.3 1 calc R U P B 2
H30E H 0.5974 0.6010 0.9395 0.122 Uiso 0.2 1 calc R U P C 3
H30F H 0.5786 0.5965 0.8676 0.122 Uiso 0.2 1 calc R U P C 3
C31 C 0.5473(5) 0.5307(16) 0.8979(9) 0.088(6) Uiso 0.5 1 d D . P D 1
H31A H 0.5557 0.4600 0.9037 0.106 Uiso 0.5 1 calc R U P D 1
H31B H 0.5337 0.5370 0.8547 0.106 Uiso 0.5 1 calc R U P D 1
C31B C 0.5617(5) 0.519(3) 0.9117(13) 0.083(11) Uiso 0.3 1 d D . P D 2
H31C H 0.5723 0.4841 0.9512 0.100 Uiso 0.3 1 calc R U P D 2
H31D H 0.5636 0.4740 0.8777 0.100 Uiso 0.3 1 calc R U P D 2
C31C C 0.5532(7) 0.534(3) 0.9228(11) 0.042(8) Uiso 0.2 1 d D . P D 3
H31E H 0.5432 0.5619 0.9531 0.050 Uiso 0.2 1 calc R U P D 3
H31F H 0.5638 0.4686 0.9389 0.050 Uiso 0.2 1 calc R U P D 3
C32 C 0.5525(3) 0.5463(13) 1.0249(5) 0.078(3) Uiso 0.5 1 d D . P D 1
H32A H 0.5423 0.5559 1.0575 0.117 Uiso 0.5 1 calc R U P D 1
H32B H 0.5682 0.6004 1.0278 0.117 Uiso 0.5 1 calc R U P D 1
H32C H 0.5629 0.4794 1.0298 0.117 Uiso 0.5 1 calc R U P D 1
C32B C 0.5262(6) 0.582(2) 0.9831(7) 0.078(3) Uiso 0.3 1 d D . P D 2
H32D H 0.5061 0.5996 0.9900 0.117 Uiso 0.3 1 calc R U P D 2
H32E H 0.5398 0.6422 0.9895 0.117 Uiso 0.3 1 calc R U P D 2
H32F H 0.5365 0.5277 1.0121 0.117 Uiso 0.3 1 calc R U P D 2
C32C C 0.5428(8) 0.469(3) 0.7901(14) 0.078(3) Uiso 0.2 1 d D . P D 3
H32G H 0.5273 0.4603 0.7496 0.117 Uiso 0.2 1 calc R U P D 3
H32H H 0.5530 0.4036 0.8044 0.117 Uiso 0.2 1 calc R U P D 3
H32I H 0.5586 0.5194 0.7869 0.117 Uiso 0.2 1 calc R U P D 3
C33 C 0.59747(12) 0.9176(4) 1.0124(2) 0.0389(12) Uani 1 1 d . . . . .
C34 C 0.58996(13) 0.9992(5) 1.0450(2) 0.0442(14) Uani 1 1 d . . . . .
H34 H 0.5772 1.0533 1.0230 0.053 Uiso 1 1 calc R U . . .
C35 C 0.60063(14) 1.0030(5) 1.1080(3) 0.0547(16) Uani 1 1 d . . . . .
H35 H 0.5957 1.0597 1.1298 0.066 Uiso 1 1 calc R U . . .
C36 C 0.61885(17) 0.9222(7) 1.1398(3) 0.077(2) Uani 1 1 d . . . . .
H36 H 0.6260 0.9238 1.1837 0.093 Uiso 1 1 calc R U . . .
C37 C 0.6268(2) 0.8401(7) 1.1092(3) 0.088(3) Uani 1 1 d . . . . .
H37 H 0.6393 0.7857 1.1313 0.106 Uiso 1 1 calc R U . . .
C38 C 0.61581(16) 0.8390(5) 1.0439(3) 0.0629(18) Uani 1 1 d . . . . .
H38 H 0.6212 0.7835 1.0217 0.076 Uiso 1 1 calc R U . . .
C39 C 0.54269(12) 0.9439(4) 0.9079(2) 0.0413(12) Uani 1 1 d . . . . .
C40 C 0.52821(13) 0.9887(4) 0.8515(2) 0.0424(13) Uani 1 1 d . . . . .
H40 H 0.5403 1.0095 0.8252 0.051 Uiso 1 1 calc R U . . .
C41 C 0.49587(14) 1.0029(5) 0.8336(3) 0.0567(17) Uani 1 1 d . . . . .
H41 H 0.4858 1.0316 0.7943 0.068 Uiso 1 1 calc R U . . .
C42 C 0.47837(15) 0.9769(6) 0.8708(3) 0.0624(18) Uani 1 1 d . . . . .
H42 H 0.4563 0.9880 0.8578 0.075 Uiso 1 1 calc R U . . .
C43 C 0.49258(14) 0.9345(6) 0.9273(3) 0.0647(19) Uani 1 1 d . . . . .
H43 H 0.4803 0.9168 0.9537 0.078 Uiso 1 1 calc R U . . .
C44 C 0.52491(14) 0.9171(5) 0.9465(3) 0.0505(15) Uani 1 1 d . . . . .
H44 H 0.5346 0.8872 0.9856 0.061 Uiso 1 1 calc R U . . .
C45 C 0.58827(13) 0.7566(4) 0.7831(2) 0.0417(12) Uani 1 1 d . . . . .
C46 C 0.60104(14) 0.6900(4) 0.7508(2) 0.0431(13) Uani 1 1 d . . . . .
H46 H 0.6228 0.6732 0.7655 0.052 Uiso 1 1 calc R U . . .
C47 C 0.58225(16) 0.6462(5) 0.6958(2) 0.0575(16) Uani 1 1 d . . . . .
H47 H 0.5912 0.5997 0.6733 0.069 Uiso 1 1 calc R U . . .
C48 C 0.55126(16) 0.6708(5) 0.6750(3) 0.0597(17) Uani 1 1 d . . . . .
H48 H 0.5384 0.6395 0.6385 0.072 Uiso 1 1 calc R U . . .
C49 C 0.53844(16) 0.7386(5) 0.7053(3) 0.0626(17) Uani 1 1 d . . . . .
H49 H 0.5169 0.7572 0.6889 0.075 Uiso 1 1 calc R U . . .
C50 C 0.55641(14) 0.7818(5) 0.7606(3) 0.0545(15) Uani 1 1 d . . . . .
H50 H 0.5471 0.8279 0.7827 0.065 Uiso 1 1 calc R U . . .
C51 C 0.64672(12) 0.7417(4) 0.8812(2) 0.0389(12) Uani 1 1 d . . . . .
C52 C 0.66946(14) 0.7543(4) 0.8494(2) 0.0458(13) Uani 1 1 d . . . . .
H52 H 0.6652 0.7982 0.8145 0.055 Uiso 1 1 calc R U . . .
C53 C 0.69720(14) 0.7046(5) 0.8682(3) 0.0541(15) Uani 1 1 d . . . . .
H53 H 0.7126 0.7156 0.8472 0.065 Uiso 1 1 calc R U . . .
C54 C 0.70354(15) 0.6371(5) 0.9180(3) 0.0570(16) Uani 1 1 d . . . . .
H54 H 0.7229 0.6006 0.9301 0.068 Uiso 1 1 calc R U . . .
C55 C 0.68143(15) 0.6234(4) 0.9498(3) 0.0514(15) Uani 1 1 d . . . . .
H55 H 0.6857 0.5780 0.9840 0.062 Uiso 1 1 calc R U . . .
C56 C 0.65345(13) 0.6754(4) 0.9320(2) 0.0411(12) Uani 1 1 d . . . . .
H56 H 0.6385 0.6665 0.9543 0.049 Uiso 1 1 calc R U . . .
C57 C 0.6975(3) 0.2639(8) 0.1738(5) 0.119(4) Uani 1 1 d . . . . .
H57A H 0.7022 0.2482 0.1346 0.143 Uiso 1 1 calc R U . . .
H57B H 0.6930 0.3381 0.1739 0.143 Uiso 1 1 calc R U . . .
N1 N 0.65607(10) 1.1348(3) 0.94242(16) 0.0367(10) Uani 1 1 d . . . . .
N2 N 0.58912(11) 0.7971(3) 0.9051(2) 0.0432(11) Uani 1 1 d . . . . .
F1 F 0.63024(18) 0.5265(8) 0.0307(3) 0.208(5) Uani 1 1 d . . . . .
F2 F 0.6270(2) 0.5732(11) 0.1216(5) 0.267(6) Uani 1 1 d D . . . .
F3 F 0.63816(19) 0.4248(7) 0.1217(4) 0.201(4) Uani 1 1 d D . . . .
F4 F 0.67328(14) 0.4440(5) 0.0720(3) 0.1265(19) Uani 1 1 d . . . . .
F5 F 0.6779(2) 0.5106(8) 0.1633(4) 0.209(4) Uani 1 1 d . . . . .
F6 F 0.6679(2) 0.6188(5) 0.0895(5) 0.208(4) Uani 1 1 d . . . . .
P1 P 0.66241(3) 1.00820(10) 0.93017(5) 0.0330(3) Uani 1 1 d . . . . .
P2 P 0.61898(3) 1.15029(10) 0.89670(5) 0.0348(3) Uani 1 1 d . . . . .
P3 P 0.58515(3) 0.91986(11) 0.92843(6) 0.0365(3) Uani 1 1 d . . . . .
P4 P 0.61061(3) 0.81508(11) 0.85641(6) 0.0364(3) Uani 1 1 d . . . . .
P5 P 0.65241(5) 0.51593(17) 0.09836(10) 0.0775(6) Uani 1 1 d . . . . .
S1 S 0.74537(4) 1.38816(13) 0.91678(8) 0.0578(4) Uani 1 1 d . . . . .
S2 S 0.52323(11) 0.5525(4) 0.9504(2) 0.0864(12) Uiso 0.5 1 d D . P D 1
S2B S 0.51931(19) 0.5362(7) 0.9053(4) 0.091(2) Uiso 0.3 1 d D . P D 2
S2C S 0.5232(3) 0.5147(9) 0.8443(5) 0.085(3) Uiso 0.2 1 d D . P D 3
Cl1 Cl 0.58882(3) 1.01563(11) 0.76921(6) 0.0480(4) Uani 1 1 d . . . . .
Cl2 Cl 0.66439(6) 0.1984(2) 0.17478(10) 0.1017(7) Uani 1 1 d . . . . .
Cl3 Cl 0.73047(6) 0.2389(2) 0.23333(10) 0.1144(9) Uani 1 1 d . . . . .
Co1 Co 0.61323(2) 0.98545(5) 0.86848(3) 0.0321(2) Uani 1 1 d . . . . .

loop_
_atom_site_aniso_label
_atom_site_aniso_U_11
_atom_site_aniso_U_22
_atom_site_aniso_U_33
_atom_site_aniso_U_23
_atom_site_aniso_U_13
_atom_site_aniso_U_12
C1 0.048(3) 0.037(3) 0.042(3) -0.001(2) 0.003(2) -0.001(3)
C2 0.044(3) 0.038(3) 0.059(3) -0.015(3) 0.012(3) -0.006(3)
C3 0.051(3) 0.038(3) 0.067(4) -0.011(3) 0.011(3) -0.004(3)
C4 0.074(5) 0.074(5) 0.077(5) -0.002(4) 0.023(4) -0.005(4)
C5 0.044(3) 0.029(3) 0.037(3) -0.003(2) 0.012(2) -0.004(2)
C6 0.058(4) 0.063(4) 0.034(3) -0.005(3) 0.013(3) -0.016(3)
C7 0.075(5) 0.117(7) 0.044(4) -0.008(4) 0.026(3) -0.028(4)
C8 0.071(5) 0.087(6) 0.074(5) -0.026(4) 0.050(4) -0.032(4)
C9 0.051(4) 0.062(4) 0.058(4) -0.006(3) 0.025(3) -0.010(3)
C10 0.047(3) 0.035(3) 0.041(3) -0.001(2) 0.013(2) -0.001(2)
C11 0.047(3) 0.039(3) 0.031(3) 0.007(2) 0.013(2) 0.000(3)
C12 0.063(4) 0.058(4) 0.038(3) 0.009(3) 0.021(3) 0.018(3)
C13 0.094(5) 0.090(5) 0.024(3) 0.013(3) 0.022(3) 0.025(4)
C14 0.082(5) 0.093(6) 0.038(3) 0.026(4) 0.011(3) 0.017(4)
C15 0.067(4) 0.050(4) 0.048(3) 0.016(3) 0.016(3) 0.012(3)
C16 0.040(3) 0.046(3) 0.041(3) -0.001(2) 0.012(2) 0.001(3)
C17 0.053(3) 0.032(3) 0.033(3) 0.000(2) 0.004(2) 0.000(2)
C18 0.108(5) 0.041(4) 0.035(3) -0.003(3) 0.018(3) -0.018(4)
C19 0.118(6) 0.057(4) 0.042(3) -0.008(3) 0.025(4) -0.024(4)
C20 0.085(5) 0.034(4) 0.062(4) 0.013(3) 0.007(3) -0.005(3)
C21 0.106(6) 0.038(4) 0.085(5) 0.004(3) 0.048(4) 0.011(4)
C22 0.082(5) 0.036(3) 0.058(4) 0.006(3) 0.030(3) 0.013(3)
C23 0.049(3) 0.030(3) 0.043(3) -0.002(2) 0.016(2) 0.000(2)
C24 0.050(4) 0.038(3) 0.072(4) 0.002(3) 0.019(3) 0.008(3)
C25 0.058(4) 0.051(4) 0.090(5) 0.000(4) 0.035(4) 0.013(3)
C26 0.081(5) 0.048(4) 0.099(5) -0.008(4) 0.056(4) 0.011(4)
C27 0.085(5) 0.062(4) 0.053(4) -0.016(3) 0.036(4) 0.007(4)
C28 0.064(4) 0.057(4) 0.043(3) -0.011(3) 0.017(3) 0.001(3)
C29 0.107(6) 0.056(5) 0.131(7) -0.014(5) 0.075(6) -0.025(5)
C30 0.099(7) 0.052(5) 0.156(8) -0.004(5) 0.036(6) -0.009(5)
C33 0.046(3) 0.037(3) 0.036(3) 0.001(2) 0.017(2) 0.005(2)
C34 0.039(3) 0.058(4) 0.038(3) 0.002(2) 0.014(2) 0.006(3)
C35 0.053(4) 0.077(5) 0.040(3) -0.002(3) 0.023(3) 0.000(3)
C36 0.075(5) 0.120(7) 0.044(3) 0.016(4) 0.030(3) 0.015(5)
C37 0.130(7) 0.096(6) 0.054(4) 0.034(4) 0.051(4) 0.041(5)
C38 0.091(5) 0.061(4) 0.049(3) 0.012(3) 0.039(3) 0.019(4)
C39 0.036(3) 0.044(3) 0.046(3) -0.002(3) 0.015(2) 0.000(3)
C40 0.041(3) 0.046(3) 0.042(3) -0.004(2) 0.014(2) 0.001(3)
C41 0.045(3) 0.070(5) 0.051(4) -0.006(3) 0.008(3) 0.007(3)
C42 0.041(3) 0.090(5) 0.057(4) -0.014(4) 0.015(3) 0.002(3)
C43 0.049(4) 0.095(6) 0.060(4) -0.022(4) 0.032(3) -0.013(4)
C44 0.051(4) 0.058(4) 0.048(3) -0.011(3) 0.022(3) -0.008(3)
C45 0.051(3) 0.028(3) 0.048(3) -0.002(2) 0.017(2) -0.005(2)
C46 0.060(4) 0.036(3) 0.035(3) 0.003(2) 0.016(2) 0.003(3)
C47 0.078(5) 0.058(4) 0.039(3) -0.010(3) 0.021(3) -0.005(4)
C48 0.074(5) 0.057(4) 0.042(3) -0.007(3) 0.007(3) -0.014(4)
C49 0.054(4) 0.057(4) 0.067(4) -0.008(3) 0.001(3) -0.003(3)
C50 0.055(4) 0.039(3) 0.069(4) -0.014(3) 0.017(3) -0.008(3)
C51 0.045(3) 0.036(3) 0.037(3) -0.003(2) 0.014(2) 0.004(2)
C52 0.057(4) 0.042(3) 0.043(3) 0.001(2) 0.022(3) -0.001(3)
C53 0.052(4) 0.056(4) 0.060(4) -0.006(3) 0.025(3) 0.003(3)
C54 0.058(4) 0.048(4) 0.065(4) -0.008(3) 0.017(3) 0.016(3)
C55 0.069(4) 0.033(3) 0.051(3) 0.003(3) 0.015(3) 0.013(3)
C56 0.053(3) 0.033(3) 0.040(3) 0.003(2) 0.018(2) 0.006(3)
C57 0.143(9) 0.092(7) 0.104(7) 0.024(6) 0.007(6) 0.001(7)
N1 0.046(2) 0.034(2) 0.028(2) -0.0016(18) 0.0070(17) 0.003(2)
N2 0.054(3) 0.031(2) 0.053(3) 0.001(2) 0.028(2) 0.001(2)
F1 0.133(5) 0.355(14) 0.125(5) 0.117(7) 0.020(4) 0.022(7)
F2 0.171(8) 0.44(2) 0.212(9) -0.060(11) 0.092(7) 0.071(10)
F3 0.151(7) 0.223(10) 0.245(9) 0.101(8) 0.086(6) -0.033(6)
F4 0.138(5) 0.125(5) 0.143(5) 0.017(4) 0.083(4) 0.027(4)
F5 0.161(7) 0.260(12) 0.161(7) -0.051(6) -0.024(6) 0.010(7)
F6 0.275(10) 0.090(5) 0.313(11) 0.028(6) 0.171(9) -0.037(6)
P1 0.0391(7) 0.0321(7) 0.0272(6) 0.0003(5) 0.0087(5) 0.0019(6)
P2 0.0414(7) 0.0298(7) 0.0321(7) -0.0019(5) 0.0090(5) 0.0023(6)
P3 0.0425(8) 0.0341(8) 0.0368(7) 0.0007(6) 0.0176(6) 0.0030(6)
P4 0.0427(8) 0.0304(7) 0.0387(7) -0.0007(6) 0.0156(6) 0.0011(6)
P5 0.0781(14) 0.0724(14) 0.0918(15) 0.0191(11) 0.0400(12) 0.0089(11)
S1 0.0503(9) 0.0467(10) 0.0725(10) -0.0024(7) 0.0119(7) -0.0032(7)
Cl1 0.0633(9) 0.0441(8) 0.0301(7) 0.0026(5) 0.0033(6) -0.0116(7)
Cl2 0.1074(17) 0.1018(18) 0.0891(14) -0.0129(12) 0.0181(12) 0.0149(14)
Cl3 0.1132(19) 0.152(3) 0.0776(13) -0.0091(14) 0.0270(12) -0.0012(17)
Co1 0.0393(4) 0.0300(4) 0.0269(4) -0.0007(3) 0.0093(3) 0.0016(3)

loop_
_atom_type_symbol
_atom_type_description
_atom_type_scat_dispersion_real
_atom_type_scat_dispersion_imag
_atom_type_scat_source
C C 0.0033 0.0016 'International Tables Vol C Tables 4.2.6.8 and 6.1.1.4'
H H 0.0000 0.0000 'International Tables Vol C Tables 4.2.6.8 and 6.1.1.4'
N N 0.0061 0.0033 'International Tables Vol C Tables 4.2.6.8 and 6.1.1.4'
F F 0.0171 0.0103 'International Tables Vol C Tables 4.2.6.8 and 6.1.1.4'
P P 0.1023 0.0942 'International Tables Vol C Tables 4.2.6.8 and 6.1.1.4'
S S 0.1246 0.1234 'International Tables Vol C Tables 4.2.6.8 and 6.1.1.4'
Cl Cl 0.1484 0.1585 'International Tables Vol C Tables 4.2.6.8 and 6.1.1.4'
Co Co 0.3494 0.9721 'International Tables Vol C Tables 4.2.6.8 and 6.1.1.4'

loop_
_geom_angle_atom_site_label_1
_geom_angle_atom_site_label_2
_geom_angle_atom_site_label_3
_geom_angle
N1 C1 C2 115.4(4)
N1 C1 H1A 108.4
C2 C1 H1A 108.4
N1 C1 H1B 108.4
C2 C1 H1B 108.4
H1A C1 H1B 107.5
C3 C2 C1 109.9(5)
C3 C2 H2A 109.7
C1 C2 H2A 109.7
C3 C2 H2B 109.7
C1 C2 H2B 109.7
H2A C2 H2B 108.2
C2 C3 S1 113.5(4)
C2 C3 H3A 108.9
S1 C3 H3A 108.9
C2 C3 H3B 108.9
S1 C3 H3B 108.9
H3A C3 H3B 107.7
S1 C4 H4A 109.5
S1 C4 H4B 109.5
H4A C4 H4B 109.5
S1 C4 H4C 109.5
H4A C4 H4C 109.5
H4B C4 H4C 109.5
C6 C5 C10 118.4(5)
C6 C5 P1 118.0(4)
C10 C5 P1 123.5(4)
C5 C6 C7 120.1(6)
C5 C6 H6 120.0
C7 C6 H6 120.0
C8 C7 C6 120.8(6)
C8 C7 H7 119.6
C6 C7 H7 119.6
C9 C8 C7 120.3(6)
C9 C8 H8 119.8
C7 C8 H8 119.8
C8 C9 C10 120.1(6)
C8 C9 H9 119.9
C10 C9 H9 119.9
C5 C10 C9 120.2(5)
C5 C10 H10 119.9
C9 C10 H10 119.9
C16 C11 C12 119.0(5)
C16 C11 P1 122.0(4)
C12 C11 P1 119.0(4)
C13 C12 C11 117.2(6)
C13 C12 H12 121.4
C11 C12 H12 121.4
C14 C13 C12 123.2(6)
C14 C13 H13 118.4
C12 C13 H13 118.4
C13 C14 C15 119.3(5)
C13 C14 H14 120.4
C15 C14 H14 120.4
C16 C15 C14 119.1(6)
C16 C15 H15 120.5
C14 C15 H15 120.5
C15 C16 C11 122.2(5)
C15 C16 H16 118.9
C11 C16 H16 118.9
C18 C17 C22 117.2(5)
C18 C17 P2 121.4(4)
C22 C17 P2 120.4(4)
C17 C18 C19 122.1(6)
C17 C18 H18 118.9
C19 C18 H18 118.9
C20 C19 C18 120.0(6)
C20 C19 H19 120.0
C18 C19 H19 120.0
C21 C20 C19 119.5(6)
C21 C20 H20 120.2
C19 C20 H20 120.2
C20 C21 C22 121.8(6)
C20 C21 H21 119.1
C22 C21 H21 119.1
C21 C22 C17 119.2(6)
C21 C22 H22 120.4
C17 C22 H22 120.4
C28 C23 C24 118.5(5)
C28 C23 P2 125.1(4)
C24 C23 P2 116.5(4)
C25 C24 C23 119.7(6)
C25 C24 H24 120.2
C23 C24 H24 120.2
C26 C25 C24 120.0(6)
C26 C25 H25 120.0
C24 C25 H25 120.0
C27 C26 C25 120.6(6)
C27 C26 H26 119.7
C25 C26 H26 119.7
C26 C27 C28 120.4(6)
C26 C27 H27 119.8
C28 C27 H27 119.8
C27 C28 C23 120.8(6)
C27 C28 H28 119.6
C23 C28 H28 119.6
C30 C29 N2 120.4(7)
C30 C29 H29A 107.2
N2 C29 H29A 107.2
C30 C29 H29B 107.2
N2 C29 H29B 107.2
H29A C29 H29B 106.8
C31B C30 C29 133.4(12)
C29 C30 C31C 113.8(16)
C29 C30 C31 113.5(10)
C29 C30 H30A 108.9
C31 C30 H30A 108.9
C29 C30 H30B 108.9
C31 C30 H30B 108.9
H30A C30 H30B 107.7
C31B C30 H30C 103.9
C29 C30 H30C 103.9
C31B C30 H30D 103.9
C29 C30 H30D 103.9
H30C C30 H30D 105.4
C29 C30 H30E 108.8
C31C C30 H30E 108.8
C29 C30 H30F 108.8
C31C C30 H30F 108.8
H30E C30 H30F 107.7
C30 C31 S2 112.7(11)
C30 C31 H31A 109.1
S2 C31 H31A 109.1
C30 C31 H31B 109.1
S2 C31 H31B 109.1
H31A C31 H31B 107.8
C30 C31B S2B 111.9(18)
C30 C31B H31C 109.2
S2B C31B H31C 109.2
C30 C31B H31D 109.2
S2B C31B H31D 109.2
H31C C31B H31D 107.9
C30 C31C S2C 103.1(16)
C30 C31C H31E 111.1
S2C C31C H31E 111.1
C30 C31C H31F 111.1
S2C C31C H31F 111.1
H31E C31C H31F 109.1
S2 C32 H32A 109.5
S2 C32 H32B 109.5
H32A C32 H32B 109.5
S2 C32 H32C 109.5
H32A C32 H32C 109.5
H32B C32 H32C 109.5
S2B C32B H32D 109.5
S2B C32B H32E 109.5
H32D C32B H32E 109.5
S2B C32B H32F 109.5
H32D C32B H32F 109.5
H32E C32B H32F 109.5
S2C C32C H32G 109.5
S2C C32C H32H 109.5
H32G C32C H32H 109.5
S2C C32C H32I 109.5
H32G C32C H32I 109.5
H32H C32C H32I 109.5
C38 C33 C34 119.7(5)
C38 C33 P3 120.4(4)
C34 C33 P3 119.7(4)
C35 C34 C33 121.1(5)
C35 C34 H34 119.4
C33 C34 H34 119.4
C34 C35 C36 118.9(6)
C34 C35 H35 120.5
C36 C35 H35 120.5
C37 C36 C35 121.5(6)
C37 C36 H36 119.2
C35 C36 H36 119.2
C36 C37 C38 118.3(7)
C36 C37 H37 120.8
C38 C37 H37 120.8
C33 C38 C37 120.3(6)
C33 C38 H38 119.9
C37 C38 H38 119.9
C44 C39 C40 119.6(5)
C44 C39 P3 122.2(4)
C40 C39 P3 118.3(4)
C39 C40 C41 119.3(5)
C39 C40 H40 120.4
C41 C40 H40 120.4
C42 C41 C40 121.5(6)
C42 C41 H41 119.2
C40 C41 H41 119.2
C41 C42 C43 119.6(6)
C41 C42 H42 120.2
C43 C42 H42 120.2
C42 C43 C44 120.7(6)
C42 C43 H43 119.7
C44 C43 H43 119.7
C39 C44 C43 119.3(6)
C39 C44 H44 120.4
C43 C44 H44 120.4
C46 C45 C50 119.4(5)
C46 C45 P4 123.5(4)
C50 C45 P4 117.1(4)
C45 C46 C47 120.3(6)
C45 C46 H46 119.9
C47 C46 H46 119.9
C48 C47 C46 119.5(6)
C48 C47 H47 120.3
C46 C47 H47 120.3
C49 C48 C47 121.1(6)
C49 C48 H48 119.5
C47 C48 H48 119.5
C48 C49 C50 120.6(6)
C48 C49 H49 119.7
C50 C49 H49 119.7
C49 C50 C45 119.1(6)
C49 C50 H50 120.4
C45 C50 H50 120.4
C56 C51 C52 118.6(5)
C56 C51 P4 122.6(4)
C52 C51 P4 118.8(4)
C53 C52 C51 120.6(5)
C53 C52 H52 119.7
C51 C52 H52 119.7
C52 C53 C54 120.7(6)
C52 C53 H53 119.7
C54 C53 H53 119.7
C55 C54 C53 119.7(6)
C55 C54 H54 120.2
C53 C54 H54 120.2
C56 C55 C54 120.1(5)
C56 C55 H55 120.0
C54 C55 H55 120.0
C55 C56 C51 120.4(5)
C55 C56 H56 119.8
C51 C56 H56 119.8
Cl3 C57 Cl2 115.9(6)
Cl3 C57 H57A 108.3
Cl2 C57 H57A 108.3
Cl3 C57 H57B 108.3
Cl2 C57 H57B 108.3
H57A C57 H57B 107.4
C1 N1 P2 128.2(4)
C1 N1 P1 128.3(4)
P2 N1 P1 101.2(2)
C29 N2 P4 132.0(4)
C29 N2 P3 122.5(4)
P4 N2 P3 101.7(2)
N1 P1 C11 105.8(2)
N1 P1 C5 108.2(2)
C11 P1 C5 103.9(2)
N1 P1 Co1 93.00(15)
C11 P1 Co1 127.85(18)
C5 P1 Co1 115.73(17)
C11 P1 P2 129.18(18)
C5 P1 P2 119.80(17)
Co1 P1 P2 54.09(4)
N1 P2 C23 109.2(2)
N1 P2 C17 105.4(2)
C23 P2 C17 103.1(2)
N1 P2 Co1 93.99(15)
C23 P2 Co1 119.11(18)
C17 P2 Co1 124.23(17)
C23 P2 P1 127.31(17)
C17 P2 P1 123.34(19)
Co1 P2 P1 54.24(4)
N2 P3 C33 106.3(2)
N2 P3 C39 105.8(2)
C33 P3 C39 103.9(2)
N2 P3 Co1 92.55(15)
C33 P3 Co1 125.67(18)
C39 P3 Co1 119.32(18)
C33 P3 P4 126.06(18)
C39 P3 P4 122.00(18)
Co1 P3 P4 53.96(4)
N2 P4 C51 110.2(2)
N2 P4 C45 106.0(2)
C51 P4 C45 104.9(2)
N2 P4 Co1 94.50(16)
C51 P4 Co1 118.53(18)
C45 P4 Co1 121.30(18)
C51 P4 P3 125.88(16)
C45 P4 P3 124.22(19)
Co1 P4 P3 54.75(4)
F3 P5 F6 166.9(6)
F3 P5 F4 90.9(5)
F6 P5 F4 97.9(4)
F3 P5 F2 80.9(5)
F6 P5 F2 91.2(6)
F4 P5 F2 170.0(6)
F3 P5 F1 101.7(5)
F6 P5 F1 88.4(5)
F4 P5 F1 87.3(4)
F2 P5 F1 88.8(5)
F3 P5 F5 84.2(5)
F6 P5 F5 86.3(6)
F4 P5 F5 89.1(4)
F2 P5 F5 95.7(5)
F1 P5 F5 173.1(5)
C4 S1 C3 101.5(3)
C32 S2 C31 101.7(9)
C32B S2B C31B 94.9(9)
C32C S2C C31C 109.5(18)
Cl1 Co1 P2 95.71(5)
Cl1 Co1 P4 93.43(5)
P2 Co1 P4 170.81(5)
Cl1 Co1 P1 134.76(6)
P2 Co1 P1 71.68(5)
P4 Co1 P1 102.36(5)
Cl1 Co1 P3 118.77(6)
P2 Co1 P3 103.27(5)
P4 Co1 P3 71.29(5)
P1 Co1 P3 106.46(5)

loop_
_geom_bond_atom_site_label_1
_geom_bond_atom_site_label_2
_geom_bond_distance
C1 N1 1.463(7)
C1 C2 1.531(8)
C1 H1A 0.9900
C1 H1B 0.9900
C2 C3 1.522(8)
C2 H2A 0.9900
C2 H2B 0.9900
C3 S1 1.816(6)
C3 H3A 0.9900
C3 H3B 0.9900
C4 S1 1.782(7)
C4 H4A 0.9800
C4 H4B 0.9800
C4 H4C 0.9800
C5 C6 1.375(7)
C5 C10 1.393(8)
C5 P1 1.821(5)
C6 C7 1.384(9)
C6 H6 0.9500
C7 C8 1.368(10)
C7 H7 0.9500
C8 C9 1.337(9)
C8 H8 0.9500
C9 C10 1.403(8)
C9 H9 0.9500
C10 H10 0.9500
C11 C16 1.385(8)
C11 C12 1.430(8)
C11 P1 1.803(5)
C12 C13 1.403(8)
C12 H12 0.9500
C13 C14 1.342(10)
C13 H13 0.9500
C14 C15 1.423(9)
C14 H14 0.9500
C15 C16 1.364(7)
C15 H15 0.9500
C16 H16 0.9500
C17 C18 1.373(8)
C17 C22 1.411(8)
C17 P2 1.813(5)
C18 C19 1.387(9)
C18 H18 0.9500
C19 C20 1.355(9)
C19 H19 0.9500
C20 C21 1.353(9)
C20 H20 0.9500
C21 C22 1.391(9)
C21 H21 0.9500
C22 H22 0.9500
C23 C28 1.386(7)
C23 C24 1.398(8)
C23 P2 1.810(5)
C24 C25 1.385(8)
C24 H24 0.9500
C25 C26 1.374(10)
C25 H25 0.9500
C26 C27 1.353(10)
C26 H26 0.9500
C27 C28 1.369(8)
C27 H27 0.9500
C28 H28 0.9500
C29 C30 1.387(11)
C29 N2 1.493(8)
C29 H29A 0.9900
C29 H29B 0.9900
C30 C31B 1.38(3)
C30 C31C 1.54(3)
C30 C31 1.63(2)
C30 H30A 0.9900
C30 H30B 0.9900
C30 H30C 0.9900
C30 H30D 0.9900
C30 H30E 0.9900
C30 H30F 0.9900
C31 S2 1.836(15)
C31 H31A 0.9900
C31 H31B 0.9900
C31B S2B 1.858(17)
C31B H31C 0.9900
C31B H31D 0.9900
C31C S2C 1.901(18)
C31C H31E 0.9900
C31C H31F 0.9900
C32 S2 1.807(8)
C32 H32A 0.9800
C32 H32B 0.9800
C32 H32C 0.9800
C32B S2B 1.798(9)
C32B H32D 0.9800
C32B H32E 0.9800
C32B H32F 0.9800
C32C S2C 1.799(10)
C32C H32G 0.9800
C32C H32H 0.9800
C32C H32I 0.9800
C33 C38 1.373(8)
C33 C34 1.390(7)
C33 P3 1.819(5)
C34 C35 1.368(8)
C34 H34 0.9500
C35 C36 1.395(10)
C35 H35 0.9500
C36 C37 1.377(11)
C36 H36 0.9500
C37 C38 1.416(9)
C37 H37 0.9500
C38 H38 0.9500
C39 C44 1.382(7)
C39 C40 1.383(8)
C39 P3 1.833(5)
C40 C41 1.386(8)
C40 H40 0.9500
C41 C42 1.345(9)
C41 H41 0.9500
C42 C43 1.368(9)
C42 H42 0.9500
C43 C44 1.392(8)
C43 H43 0.9500
C44 H44 0.9500
C45 C46 1.362(7)
C45 C50 1.396(8)
C45 P4 1.833(5)
C46 C47 1.402(8)
C46 H46 0.9500
C47 C48 1.357(9)
C47 H47 0.9500
C48 C49 1.344(9)
C48 H48 0.9500
C49 C50 1.392(8)
C49 H49 0.9500
C50 H50 0.9500
C51 C56 1.401(7)
C51 C52 1.410(7)
C51 P4 1.811(5)
C52 C53 1.347(8)
C52 H52 0.9500
C53 C54 1.394(9)
C53 H53 0.9500
C54 C55 1.389(9)
C54 H54 0.9500
C55 C56 1.369(8)
C55 H55 0.9500
C56 H56 0.9500
C57 Cl3 1.707(10)
C57 Cl2 1.708(11)
C57 H57A 0.9900
C57 H57B 0.9900
N1 P2 1.682(4)
N1 P1 1.713(4)
N2 P4 1.671(4)
N2 P3 1.713(4)
F1 P5 1.567(7)
F2 P5 1.567(8)
F3 P5 1.514(7)
F4 P5 1.556(6)
F5 P5 1.575(8)
F6 P5 1.548(7)
P1 Co1 2.2425(14)
P1 P2 2.6235(18)
P2 Co1 2.2383(15)
P3 Co1 2.2624(14)
P3 P4 2.6238(18)
P4 Co1 2.2400(15)
Cl1 Co1 2.2275(14)

loop_
_geom_torsion_atom_site_label_1
_geom_torsion_atom_site_label_2
_geom_torsion_atom_site_label_3
_geom_torsion_atom_site_label_4
_geom_torsion
N1 C1 C2 C3 165.8(5)
C1 C2 C3 S1 171.8(4)
C10 C5 C6 C7 -1.4(8)
P1 C5 C6 C7 175.0(5)
C5 C6 C7 C8 1.9(11)
C6 C7 C8 C9 -1.7(12)
C7 C8 C9 C10 1.0(10)
C6 C5 C10 C9 0.7(8)
P1 C5 C10 C9 -175.4(4)
C8 C9 C10 C5 -0.6(9)
C16 C11 C12 C13 2.6(9)
P1 C11 C12 C13 -177.2(5)
C11 C12 C13 C14 -2.0(11)
C12 C13 C14 C15 -1.6(12)
C13 C14 C15 C16 4.5(11)
C14 C15 C16 C11 -3.8(9)
C12 C11 C16 C15 0.3(9)
P1 C11 C16 C15 -179.9(5)
C22 C17 C18 C19 -1.3(10)
P2 C17 C18 C19 -169.5(5)
C17 C18 C19 C20 -0.3(11)
C18 C19 C20 C21 2.8(11)
C19 C20 C21 C22 -3.8(12)
C20 C21 C22 C17 2.2(11)
C18 C17 C22 C21 0.3(9)
P2 C17 C22 C21 168.7(5)
C28 C23 C24 C25 0.0(9)
P2 C23 C24 C25 179.2(5)
C23 C24 C25 C26 -0.7(10)
C24 C25 C26 C27 1.7(11)
C25 C26 C27 C28 -2.0(11)
C26 C27 C28 C23 1.2(10)
C24 C23 C28 C27 -0.2(9)
P2 C23 C28 C27 -179.4(5)
N2 C29 C30 C31B -178.0(19)
N2 C29 C30 C31C 173.9(11)
N2 C29 C30 C31 -164.5(10)
C31B C30 C31 S2 105(4)
C29 C30 C31 S2 -49.6(16)
C31C C30 C31 S2 46(5)
C29 C30 C31B S2B 10(3)
C31C C30 C31B S2B 32(3)
C31 C30 C31B S2B -23(2)
C31B C30 C31C S2C -77(4)
C29 C30 C31C S2C 85.9(18)
C31 C30 C31C S2C -7(4)
C38 C33 C34 C35 0.2(9)
P3 C33 C34 C35 -175.7(4)
C33 C34 C35 C36 -1.2(9)
C34 C35 C36 C37 1.3(11)
C35 C36 C37 C38 -0.3(12)
C34 C33 C38 C37 0.7(10)
P3 C33 C38 C37 176.6(6)
C36 C37 C38 C33 -0.7(11)
C44 C39 C40 C41 -2.1(9)
P3 C39 C40 C41 176.8(5)
C39 C40 C41 C42 2.0(9)
C40 C41 C42 C43 -0.7(10)
C41 C42 C43 C44 -0.6(11)
C40 C39 C44 C43 0.9(9)
P3 C39 C44 C43 -177.9(5)
C42 C43 C44 C39 0.5(10)
C50 C45 C46 C47 -0.9(8)
P4 C45 C46 C47 178.3(4)
C45 C46 C47 C48 0.1(9)
C46 C47 C48 C49 1.9(10)
C47 C48 C49 C50 -3.0(10)
C48 C49 C50 C45 2.2(10)
C46 C45 C50 C49 -0.3(9)
P4 C45 C50 C49 -179.5(5)
C56 C51 C52 C53 -0.9(8)
P4 C51 C52 C53 177.0(5)
C51 C52 C53 C54 2.2(9)
C52 C53 C54 C55 -2.0(9)
C53 C54 C55 C56 0.5(9)
C54 C55 C56 C51 0.8(9)
C52 C51 C56 C55 -0.6(8)
P4 C51 C56 C55 -178.5(4)
C2 C1 N1 P2 -87.4(6)
C2 C1 N1 P1 71.9(6)
C30 C29 N2 P4 45.4(12)
C30 C29 N2 P3 -161.0(7)
C1 N1 P1 C11 62.5(4)
P2 N1 P1 C11 -133.9(2)
C1 N1 P1 C5 -48.3(4)
P2 N1 P1 C5 115.2(2)
C1 N1 P1 Co1 -166.7(4)
P2 N1 P1 Co1 -3.11(18)
C1 N1 P1 P2 -163.6(5)
C16 C11 P1 N1 -160.7(4)
C12 C11 P1 N1 19.1(5)
C16 C11 P1 C5 -46.9(5)
C12 C11 P1 C5 132.9(5)
C16 C11 P1 Co1 92.5(5)
C12 C11 P1 Co1 -87.7(5)
C16 C11 P1 P2 163.5(4)
C12 C11 P1 P2 -16.7(6)
C6 C5 P1 N1 -85.8(4)
C10 C5 P1 N1 90.3(5)
C6 C5 P1 C11 162.0(4)
C10 C5 P1 C11 -21.8(5)
C6 C5 P1 Co1 16.8(5)
C10 C5 P1 Co1 -167.0(4)
C6 C5 P1 P2 -44.9(5)
C10 C5 P1 P2 131.3(4)
C1 N1 P2 C23 -70.6(5)
P1 N1 P2 C23 125.8(2)
C1 N1 P2 C17 39.5(5)
P1 N1 P2 C17 -124.0(2)
C1 N1 P2 Co1 166.7(4)
P1 N1 P2 Co1 3.12(18)
C1 N1 P2 P1 163.6(5)
C28 C23 P2 N1 4.5(6)
C24 C23 P2 N1 -174.7(4)
C28 C23 P2 C17 -107.2(5)
C24 C23 P2 C17 73.7(5)
C28 C23 P2 Co1 110.6(5)
C24 C23 P2 Co1 -68.5(5)
C28 C23 P2 P1 45.3(6)
C24 C23 P2 P1 -133.9(4)
C18 C17 P2 N1 81.8(5)
C22 C17 P2 N1 -86.1(5)
C18 C17 P2 C23 -163.8(5)
C22 C17 P2 C23 28.3(5)
C18 C17 P2 Co1 -24.2(6)
C22 C17 P2 Co1 168.0(4)
C18 C17 P2 P1 42.3(6)
C22 C17 P2 P1 -125.5(4)
C29 N2 P3 C33 71.7(6)
P4 N2 P3 C33 -128.0(3)
C29 N2 P3 C39 -38.4(6)
P4 N2 P3 C39 121.8(3)
C29 N2 P3 Co1 -159.9(5)
P4 N2 P3 Co1 0.4(2)
C29 N2 P3 P4 -160.2(7)
C38 C33 P3 N2 19.5(6)
C34 C33 P3 N2 -164.7(4)
C38 C33 P3 C39 130.9(5)
C34 C33 P3 C39 -53.2(5)
C38 C33 P3 Co1 -86.0(5)
C34 C33 P3 Co1 89.8(5)
C38 C33 P3 P4 -18.0(6)
C34 C33 P3 P4 157.9(4)
C44 C39 P3 N2 85.9(5)
C40 C39 P3 N2 -92.9(5)
C44 C39 P3 C33 -25.9(6)
C40 C39 P3 C33 155.3(4)
C44 C39 P3 Co1 -171.8(4)
C40 C39 P3 Co1 9.4(5)
C44 C39 P3 P4 124.6(4)
C40 C39 P3 P4 -54.2(5)
C29 N2 P4 C51 -80.3(7)
P3 N2 P4 C51 122.3(3)
C29 N2 P4 C45 32.7(7)
P3 N2 P4 C45 -124.7(3)
C29 N2 P4 Co1 157.1(6)
P3 N2 P4 Co1 -0.4(2)
C29 N2 P4 P3 157.4(8)
C56 C51 P4 N2 3.8(5)
C52 C51 P4 N2 -174.0(4)
C56 C51 P4 C45 -109.9(5)
C52 C51 P4 C45 72.3(5)
C56 C51 P4 Co1 111.0(4)
C52 C51 P4 Co1 -66.9(4)
C56 C51 P4 P3 45.6(5)
C52 C51 P4 P3 -132.2(4)
C46 C45 P4 N2 -130.5(5)
C50 C45 P4 N2 48.8(5)
C46 C45 P4 C51 -13.8(5)
C50 C45 P4 C51 165.4(4)
C46 C45 P4 Co1 123.9(4)
C50 C45 P4 Co1 -56.9(5)
C46 C45 P4 P3 -169.9(4)
C50 C45 P4 P3 9.3(5)
C2 C3 S1 C4 64.4(5)
C30 C31 S2 C32 -55.0(14)
C30 C31B S2B C32B -76(2)

loop_
_platon_squeeze_void_nr
_platon_squeeze_void_average_x
_platon_squeeze_void_average_y
_platon_squeeze_void_average_z
_platon_squeeze_void_volume
_platon_squeeze_void_count_electrons
1 0.000 0.228 0.250 195.9 66.9
2 0.500 0.272 0.750 195.9 66.1
3 0.197 0.200 0.204 6.6 1.8
4 0.803 0.200 0.296 6.9 1.9
5 0.307 0.217 0.759 6.6 1.0
6 0.693 0.217 0.741 6.9 1.6
7 0.192 0.295 0.246 5.8 1.5
8 0.808 0.295 0.254 5.5 0.9
9 0.302 0.311 0.801 5.8 1.6
10 0.698 0.311 0.699 5.6 1.5
11 0.500 0.728 0.250 195.9 66.9
12 0.000 0.772 0.750 195.9 66.1
13 0.303 0.700 0.296 6.9 1.9
14 0.697 0.700 0.204 6.6 1.8
15 0.193 0.717 0.741 6.9 1.6
16 0.807 0.717 0.759 6.6 1.0
17 0.308 0.795 0.254 5.5 0.9
18 0.692 0.795 0.246 5.8 1.5
19 0.198 0.811 0.699 5.6 1.5
20 0.802 0.811 0.801 5.8 1.6
